data_2238698
loop_
_publ_author_name
'Silambarasan, A.'
'Kumar, M. Krishna'
'Chakkaravarthi, G.'
'Kumar, R. Mohan'
'Umarani, P. R.'

_publ_section_title
;
 Uronium 3-carboxy-4-hydroxybenzenesulfonate
;
_journal_coeditor_code BH2485
_journal_issue 11
_journal_name_full 'Acta Crystallographica Section E'
_journal_page_first o1725
_journal_paper_doi 10.1107/S1600536813029474
_journal_volume 69
_journal_year 2013
_chemical_formula_iupac 'C H5 N2 O + , C7 H5 O6 S -'
_chemical_formula_moiety 'C7 H5 O6 S, C H5 N2 O'
_chemical_formula_sum 'C8 H10 N2 O7 S'
_chemical_formula_weight 278.24
_chemical_name_systematic
;
Uronium 3-carboxy-4-hydroxybenzenesulfonate
;
_space_group_IT_number 2
_symmetry_cell_setting triclinic
_symmetry_space_group_name_Hall '-P 1'
_symmetry_space_group_name_H-M 'P -1'
_atom_sites_solution_hydrogens geom
_atom_sites_solution_primary direct
_atom_sites_solution_secondary difmap
_audit_creation_method SHELXL-97
_cell_angle_alpha 85.504(3)
_cell_angle_beta 71.087(2)
_cell_angle_gamma 68.659(2)
_cell_formula_units_Z 2
_cell_length_a 7.2248(4)
_cell_length_b 8.7718(5)
_cell_length_c 10.1549(5)
_cell_measurement_reflns_used 7318
_cell_measurement_temperature 295(2)
_cell_measurement_theta_max 32.8
_cell_measurement_theta_min 2.12
_cell_volume 566.50(5)
_computing_cell_refinement 'SAINT (Bruker, 2004)'
_computing_data_collection 'APEX2 (Bruker, 2004)'
_computing_data_reduction 'SAINT (Bruker, 2004)'
_computing_molecular_graphics 'PLATON (Spek, 2009)'
_computing_publication_material 'SHELXL97 (Sheldrick, 2008)'
_computing_structure_refinement 'SHELXL97 (Sheldrick, 2008)'
_computing_structure_solution 'SHELXS97 (Sheldrick, 2008)'
_diffrn_ambient_temperature 295(2)
_diffrn_measured_fraction_theta_full 0.998
_diffrn_measured_fraction_theta_max 0.913
_diffrn_measurement_device_type
;
Bruker APEXII CCD
;
_diffrn_measurement_method '\w and \f scan'
_diffrn_radiation_monochromator graphite
_diffrn_radiation_source 'fine-focus sealed tube'
_diffrn_radiation_type MoK\a
_diffrn_radiation_wavelength 0.71073
_diffrn_reflns_av_R_equivalents 0.0280
_diffrn_reflns_av_sigmaI/netI 0.0227
_diffrn_reflns_limit_h_max 11
_diffrn_reflns_limit_h_min -11
_diffrn_reflns_limit_k_max 13
_diffrn_reflns_limit_k_min -13
_diffrn_reflns_limit_l_max 15
_diffrn_reflns_limit_l_min -14
_diffrn_reflns_number 14246
_diffrn_reflns_theta_full 25.00
_diffrn_reflns_theta_max 33.56
_diffrn_reflns_theta_min 2.12
_diffrn_standards_interval_time 0
_diffrn_standards_number 0
_exptl_absorpt_coefficient_mu 0.317
_exptl_absorpt_correction_T_max 0.9394
_exptl_absorpt_correction_T_min 0.9110
_exptl_absorpt_correction_type multi-scan
_exptl_absorpt_process_details '(SADABS; Bruker, 2004)'
_exptl_crystal_colour colourless
_exptl_crystal_density_diffrn 1.631
_exptl_crystal_density_method 'not measured'
_exptl_crystal_description block
_exptl_crystal_F_000 288
_exptl_crystal_size_max 0.30
_exptl_crystal_size_mid 0.24
_exptl_crystal_size_min 0.20
_refine_diff_density_max 0.413
_refine_diff_density_min -0.396
_refine_ls_extinction_coef 0.105(7)
_refine_ls_extinction_expression Fc^*^=kFc[1+0.001xFc^2^\l^3^/sin(2\q)]^-1/4^
_refine_ls_extinction_method SHELXL-97
_refine_ls_goodness_of_fit_ref 1.047
_refine_ls_hydrogen_treatment mixed
_refine_ls_matrix_type full
_refine_ls_number_constraints 0
_refine_ls_number_parameters 185
_refine_ls_number_reflns 4079
_refine_ls_number_restraints 7
_refine_ls_restrained_S_all 1.047
_refine_ls_R_factor_all 0.0447
_refine_ls_R_factor_gt 0.0367
_refine_ls_shift/su_max 0.000
_refine_ls_shift/su_mean 0.000
_refine_ls_structure_factor_coef Fsqd
_refine_ls_weighting_details 'calc w=1/[\s^2^(Fo^2^)+(0.0577P)^2^+0.1089P] where P=(Fo^2^+2Fc^2^)/3'
_refine_ls_weighting_scheme calc
_refine_ls_wR_factor_gt 0.1035
_refine_ls_wR_factor_ref 0.1099
_reflns_number_gt 3432
_reflns_number_total 4079
_reflns_threshold_expression >2\s(I)
_cod_data_source_file bh2485.cif
_cod_data_source_block I
_cod_database_code 2238698

loop_
_symmetry_equiv_pos_as_xyz
'x, y, z'
'-x, -y, -z'

loop_
_atom_site_type_symbol
_atom_site_label
_atom_site_fract_x
_atom_site_fract_y
_atom_site_fract_z
_atom_site_U_iso_or_equiv
_atom_site_adp_type
_atom_site_calc_flag
_atom_site_refinement_flags
_atom_site_occupancy
_atom_site_symmetry_multiplicity
C C1 0.22603(17) 0.52320(13) 0.56728(12) 0.0301(2) Uani d . 1 1
C C2 0.28443(18) 0.45643(14) 0.43261(12) 0.0324(2) Uani d . 1 1
C C3 0.3015(2) 0.29542(15) 0.41388(13) 0.0376(3) Uani d . 1 1
H H3 0.3363 0.2524 0.3246 0.045 Uiso calc R 1 1
C C4 0.26724(19) 0.20039(14) 0.52622(13) 0.0347(2) Uani d . 1 1
H H4 0.2801 0.0928 0.5132 0.042 Uiso calc R 1 1
C C5 0.21286(17) 0.26557(12) 0.66054(12) 0.0288(2) Uani d . 1 1
C C6 0.19033(17) 0.42571(13) 0.68131(12) 0.0301(2) Uani d . 1 1
H H6 0.1514 0.4687 0.7712 0.036 Uiso calc R 1 1
C C7 0.20231(19) 0.69528(14) 0.58615(14) 0.0343(2) Uani d . 1 1
C C8 0.5164(2) 0.26399(16) 1.00316(13) 0.0378(3) Uani d . 1 1
N N1 0.6134(2) 0.16284(17) 0.89415(14) 0.0474(3) Uani d D 1 1
N N2 0.6150(2) 0.32507(16) 1.05987(13) 0.0431(3) Uani d D 1 1
O O1 0.1437(2) 0.74360(11) 0.71788(11) 0.0490(3) Uani d D 1 1
O O2 0.23382(18) 0.78366(11) 0.48953(11) 0.0473(2) Uani d . 1 1
O O3 0.32586(18) 0.54310(12) 0.31773(10) 0.0459(2) Uani d D 1 1
O O4 0.39451(15) 0.02256(11) 0.79035(11) 0.0417(2) Uani d . 1 1
O O5 0.05090(15) 0.05458(11) 0.78561(11) 0.0417(2) Uani d . 1 1
O O6 0.08949(15) 0.24191(11) 0.92865(9) 0.0380(2) Uani d . 1 1
O O7 0.31385(16) 0.31219(15) 1.06119(12) 0.0513(3) Uani d D 1 1
S S1 0.18626(4) 0.13680(3) 0.80111(3) 0.03090(10) Uani d . 1 1
H H1A 0.551(2) 0.1153(18) 0.8654(16) 0.037 Uiso d D 1 1
H H1B 0.7463(14) 0.1303(19) 0.8589(15) 0.037 Uiso d D 1 1
H H2A 0.543(2) 0.3875(17) 1.1326(12) 0.037 Uiso d D 1 1
H H2B 0.7490(14) 0.2929(19) 1.0274(16) 0.037 Uiso d D 1 1
H H1 0.129(3) 0.8404(12) 0.7270(18) 0.046 Uiso d D 1 1
H H3A 0.303(3) 0.6342(14) 0.3493(18) 0.046 Uiso d D 1 1
H H7 0.253(3) 0.278(2) 1.0221(17) 0.046 Uiso d D 1 1

loop_
_atom_site_aniso_label
_atom_site_aniso_U_11
_atom_site_aniso_U_22
_atom_site_aniso_U_33
_atom_site_aniso_U_12
_atom_site_aniso_U_13
_atom_site_aniso_U_23
C1 0.0310(5) 0.0228(4) 0.0369(6) -0.0100(4) -0.0100(4) -0.0027(4)
C2 0.0333(5) 0.0287(5) 0.0338(6) -0.0102(4) -0.0095(4) -0.0006(4)
C3 0.0466(6) 0.0317(5) 0.0328(6) -0.0125(5) -0.0105(5) -0.0068(4)
C4 0.0412(6) 0.0245(5) 0.0382(6) -0.0114(4) -0.0110(5) -0.0070(4)
C5 0.0300(4) 0.0222(4) 0.0341(5) -0.0099(4) -0.0083(4) -0.0037(4)
C6 0.0342(5) 0.0237(4) 0.0327(5) -0.0115(4) -0.0082(4) -0.0053(4)
C7 0.0361(5) 0.0244(5) 0.0434(6) -0.0117(4) -0.0123(5) -0.0015(4)
C8 0.0418(6) 0.0372(6) 0.0358(6) -0.0163(5) -0.0127(5) 0.0067(5)
N1 0.0385(6) 0.0541(7) 0.0480(7) -0.0165(5) -0.0089(5) -0.0101(5)
N2 0.0458(6) 0.0439(6) 0.0433(6) -0.0191(5) -0.0152(5) 0.0014(5)
O1 0.0766(7) 0.0265(4) 0.0465(5) -0.0241(5) -0.0149(5) -0.0053(4)
O2 0.0630(6) 0.0306(4) 0.0512(6) -0.0213(4) -0.0176(5) 0.0064(4)
O3 0.0634(6) 0.0374(5) 0.0356(5) -0.0196(5) -0.0130(4) 0.0036(4)
O4 0.0428(5) 0.0284(4) 0.0487(5) -0.0056(4) -0.0155(4) -0.0018(4)
O5 0.0445(5) 0.0310(4) 0.0515(5) -0.0216(4) -0.0064(4) -0.0068(4)
O6 0.0445(5) 0.0331(4) 0.0337(4) -0.0155(4) -0.0052(3) -0.0066(3)
O7 0.0402(5) 0.0632(7) 0.0490(6) -0.0176(5) -0.0095(4) -0.0137(5)
S1 0.03538(15) 0.02207(13) 0.03448(16) -0.01185(10) -0.00736(11) -0.00307(9)

loop_
_atom_type_symbol
_atom_type_description
_atom_type_scat_dispersion_real
_atom_type_scat_dispersion_imag
_atom_type_scat_source
C C 0.0033 0.0016 'International Tables Vol C Tables 4.2.6.8 and 6.1.1.4'
H H 0.0000 0.0000 'International Tables Vol C Tables 4.2.6.8 and 6.1.1.4'
N N 0.0061 0.0033 'International Tables Vol C Tables 4.2.6.8 and 6.1.1.4'
O O 0.0106 0.0060 'International Tables Vol C Tables 4.2.6.8 and 6.1.1.4'
S S 0.1246 0.1234 'International Tables Vol C Tables 4.2.6.8 and 6.1.1.4'

loop_
_geom_angle_atom_site_label_1
_geom_angle_atom_site_label_2
_geom_angle_atom_site_label_3
_geom_angle
C6 C1 C2 119.27(10)
C6 C1 C7 121.23(10)
C2 C1 C7 119.50(11)
O3 C2 C3 117.87(11)
O3 C2 C1 122.19(10)
C3 C2 C1 119.95(11)
C4 C3 C2 120.39(11)
C4 C3 H3 119.8
C2 C3 H3 119.8
C3 C4 C5 119.82(10)
C3 C4 H4 120.1
C5 C4 H4 120.1
C6 C5 C4 120.59(11)
C6 C5 S1 120.71(9)
C4 C5 S1 118.63(8)
C5 C6 C1 119.95(10)
C5 C6 H6 120.0
C1 C6 H6 120.0
O2 C7 O1 123.37(11)
O2 C7 C1 123.22(11)
O1 C7 C1 113.41(11)
O7 C8 N1 121.64(12)
O7 C8 N2 115.88(12)
N1 C8 N2 122.48(13)
C8 N1 H1A 121.2(11)
C8 N1 H1B 120.5(11)
H1A N1 H1B 117.5(15)
C8 N2 H2A 117.9(11)
C8 N2 H2B 118.8(11)
H2A N2 H2B 123.0(15)
C7 O1 H1 112.4(12)
C2 O3 H3A 103.8(13)
C8 O7 H7 115.2(13)
O4 S1 O5 112.06(6)
O4 S1 O6 112.49(6)
O5 S1 O6 111.64(5)
O4 S1 C5 106.92(6)
O5 S1 C5 106.35(6)
O6 S1 C5 106.94(5)

loop_
_geom_bond_atom_site_label_1
_geom_bond_atom_site_label_2
_geom_bond_distance
C1 C6 1.3966(16)
C1 C2 1.4010(16)
C1 C7 1.4766(15)
C2 O3 1.3523(15)
C2 C3 1.3951(17)
C3 C4 1.3695(18)
C3 H3 0.9300
C4 C5 1.3976(15)
C4 H4 0.9300
C5 C6 1.3791(14)
C5 S1 1.7544(12)
C6 H6 0.9300
C7 O2 1.2165(16)
C7 O1 1.3189(16)
C8 O7 1.3029(16)
C8 N1 1.3047(17)
C8 N2 1.3104(18)
N1 H1A 0.841(9)
N1 H1B 0.852(9)
N2 H2A 0.850(9)
N2 H2B 0.858(9)
O1 H1 0.826(9)
O3 H3A 0.824(9)
O4 S1 1.4468(10)
O5 S1 1.4602(9)
O6 S1 1.4654(9)
O7 H7 0.821(9)

loop_
_geom_hbond_atom_site_label_D
_geom_hbond_atom_site_label_H
_geom_hbond_atom_site_label_A
_geom_hbond_site_symmetry_A
_geom_hbond_distance_DH
_geom_hbond_distance_HA
_geom_hbond_distance_DA
_geom_hbond_angle_DHA
_geom_hbond_publ_flag
O3 H3A O2 . 0.824(9) 1.831(11) 2.5966(14) 154(18) yes
O7 H7 O6 . 0.821(9) 1.852(10) 2.6629(14) 169(18) yes
N1 H1A O4 . 0.841(9) 1.960(9) 2.7979(16) 175(16) yes
O1 H1 O5 1_565 0.826(9) 1.841(10) 2.6511(12) 167(18) yes
N1 H1B O5 1_655 0.852(9) 1.947(9) 2.7976(16) 178(15) yes
N2 H2B O6 1_655 0.858(9) 2.220(9) 3.0712(16) 172(15) yes
N2 H2A O3 1_556 0.850(9) 2.189(9) 3.0347(16) 173(15) yes

loop_
_geom_torsion_atom_site_label_1
_geom_torsion_atom_site_label_2
_geom_torsion_atom_site_label_3
_geom_torsion_atom_site_label_4
_geom_torsion
C6 C1 C2 O3 -178.47(11)
C7 C1 C2 O3 1.84(18)
C6 C1 C2 C3 1.51(17)
C7 C1 C2 C3 -178.18(11)
O3 C2 C3 C4 178.12(12)
C1 C2 C3 C4 -1.86(19)
C2 C3 C4 C5 0.64(19)
C3 C4 C5 C6 0.94(18)
C3 C4 C5 S1 -176.05(10)
C4 C5 C6 C1 -1.28(17)
S1 C5 C6 C1 175.65(8)
C2 C1 C6 C5 0.05(17)
C7 C1 C6 C5 179.73(10)
C6 C1 C7 O2 179.30(12)
C2 C1 C7 O2 -1.02(18)
C6 C1 C7 O1 -0.71(16)
C2 C1 C7 O1 178.98(11)
C6 C5 S1 O4 -106.66(10)
C4 C5 S1 O4 70.32(10)
C6 C5 S1 O5 133.45(9)
C4 C5 S1 O5 -49.56(10)
C6 C5 S1 O6 14.04(11)
C4 C5 S1 O6 -168.98(9)
